data_1530039
loop_
_publ_author_name
'Guseinov, G.G.'
'Mamedov, F.Kh.'
'Mamedov, Kh.S.'
'Amiraslanov, I.R.'

_publ_section_title
;
 The crystal structure of Pr8 Sb2 S15
;
_journal_name_full Kristallografiya
_journal_page_first 831
_journal_page_last 833
_journal_volume 26
_journal_year 1981
_chemical_formula_sum 'Pr8 S15 Sb2'
_chemical_name_systematic 'Pr8 Sb2 S15'
_space_group_IT_number 110
_symmetry_space_group_name_Hall 'I 4bw -2c'
_symmetry_space_group_name_H-M 'I 41 c d'
_cell_angle_alpha 90
_cell_angle_beta 90
_cell_angle_gamma 90
_cell_formula_units_Z 8
_cell_length_a 15.626
_cell_length_b 15.626
_cell_length_c 19.659
_cell_volume 4800.175
_citation_journal_id_ASTM KRISAJ
_cod_data_source_file Guseinov_KRISAJ_1981_1969.cif
_cod_data_source_block Pr8S15Sb2
_cod_database_code 1530039

loop_
_symmetry_equiv_pos_as_xyz
x,y,z
-y,x+1/2,z+1/4
-x+1/2,-y+1/2,z+1/2
y+1/2,-x,z+3/4
-x,y,z+1/2
-y,-x+1/2,z+3/4
x+1/2,-y+1/2,z
y+1/2,x,z+1/4
x+1/2,y+1/2,z+1/2
-y+1/2,x+1,z+3/4
-x+1,-y+1,z+1
y+1,-x+1/2,z+5/4
-x+1/2,y+1/2,z+1
-y+1/2,-x+1,z+5/4
x+1,-y+1,z+1/2
y+1,x+1/2,z+3/4

loop_
_atom_site_label
_atom_site_type_symbol
_atom_site_fract_x
_atom_site_fract_y
_atom_site_fract_z
_atom_site_occupancy
_atom_site_U_iso_or_equiv
S3 S-2 0.0367 0.1463 0.8773 1 0.0
Pr2 Pr+3 0.1489 0.1423 -0.001 1 0.0
S1 S-2 0 0 0.75 1 0.0
S2 S-2 0.1505 0.0369 0.1232 1 0.0
Sb1 Sb+3 0.2162 0.1038 0.5966 1 0.0
S4 S-2 0.1565 0.1668 0.2836 1 0.0
Pr1 Pr+3 0.138 0.2073 0.4297 1 0.0
Pr4 Pr+3 0.0189 0.1494 0.1818 1 0.0
S5 S-2 0.173 0.0272 0.449 1 0.0
Pr3 Pr+3 0.1534 0.019 0.8126 1 0.0
S6 S-2 0.024 0.1714 0.5439 1 0.0
S8 S-2 0.2535 0.1584 0.8733 1 0.0
S7 S-2 0.1738 0.1608 0.7108 1 0.0
